data_4301126
loop_
_publ_author_name
'Yusuke Yoshida'
'Katsuya Inoue'
'Mohamedally Kurmoo'

_publ_contact_author 'Katsuya Inoue'
_publ_contact_author_email kxi@hiroshima-u.ac.jp
_publ_section_title
;
On the Nature of the Reversibility of Hydration-Dehydration on the
Crystal Structure and Magnetism of the Ferrimagnet
[MnII(enH)(H2O)][CrIII(CN)6].H2O
;
_journal_name_full 'Inorganic Chemistry'
_journal_page_first 267
_journal_page_last 276
_journal_paper_doi 10.1021/ic801734x
_journal_volume 48
_journal_year 2009
_chemical_absolute_configuration rm
_chemical_formula_sum 'C9 H15 Cr Mn N8 O2'
_chemical_formula_weight 374.23
_chemical_name_systematic
; 
 ? 
;
_space_group_IT_number 19
_symmetry_cell_setting orthorhombic
_symmetry_space_group_name_Hall 'P 2ac 2ab'
_symmetry_space_group_name_H-M 'P 21 21 21'
_atom_sites_solution_hydrogens geom
_atom_sites_solution_primary direct
_atom_sites_solution_secondary difmap
_audit_creation_method SHELXL-97
_cell_angle_alpha 90.00
_cell_angle_beta 90.00
_cell_angle_gamma 90.00
_cell_formula_units_Z 4
_cell_length_a 7.6498(7)
_cell_length_b 14.5434(13)
_cell_length_c 14.9575(13)
_cell_measurement_reflns_used 852
_cell_measurement_temperature 293
_cell_measurement_theta_max 27.843
_cell_measurement_theta_min 2.723
_cell_volume 1664.1(3)
_computing_cell_refinement 'Bruker SMART'
_computing_data_collection 'Bruker SMART'
_computing_data_reduction 'Bruker SHELXTL'
_computing_molecular_graphics 'Bruker SHELXTL'
_computing_publication_material 'Bruker SHELXTL'
_computing_structure_refinement 'SHELXL-97 (Sheldrick, 1997)'
_computing_structure_solution 'SHELXS-97 (Sheldrick, 1990)'
_diffrn_ambient_temperature 293
_diffrn_detector_area_resol_mean 8.366
_diffrn_measured_fraction_theta_full 0.958
_diffrn_measured_fraction_theta_max 0.876
_diffrn_measurement_device_type 'CCD area detector'
_diffrn_measurement_method 'phi and omega scans'
_diffrn_radiation_monochromator graphite
_diffrn_radiation_source 'fine-focus sealed tube'
_diffrn_radiation_type MoK\a
_diffrn_radiation_wavelength 0.71073
_diffrn_reflns_av_R_equivalents 0.0175
_diffrn_reflns_av_sigmaI/netI 0.0247
_diffrn_reflns_limit_h_max 9
_diffrn_reflns_limit_h_min -9
_diffrn_reflns_limit_k_max 17
_diffrn_reflns_limit_k_min -19
_diffrn_reflns_limit_l_max 19
_diffrn_reflns_limit_l_min -12
_diffrn_reflns_number 7195
_diffrn_reflns_theta_full 25.00
_diffrn_reflns_theta_max 28.34
_diffrn_reflns_theta_min 2.72
_exptl_absorpt_coefficient_mu 1.427
_exptl_absorpt_correction_T_max 1.000000
_exptl_absorpt_correction_T_min 0.718181
_exptl_absorpt_correction_type empirical
_exptl_absorpt_process_details 'SADABS (Sheldrich, G. M. (1996))'
_exptl_crystal_colour green
_exptl_crystal_density_diffrn 1.494
_exptl_crystal_density_method 'not measured'
_exptl_crystal_description needle
_exptl_crystal_F_000 760
_exptl_crystal_size_max 0.6
_exptl_crystal_size_mid 0.2
_exptl_crystal_size_min 0.2
_refine_diff_density_max 0.556
_refine_diff_density_min -0.518
_refine_diff_density_rms 0.087
_refine_ls_abs_structure_details 'Flack H D (1983), Acta Cryst. A39, 876-881'
_refine_ls_abs_structure_Flack -0.05(2)
_refine_ls_extinction_method none
_refine_ls_goodness_of_fit_ref 1.058
_refine_ls_hydrogen_treatment mixed
_refine_ls_matrix_type full
_refine_ls_number_parameters 196
_refine_ls_number_reflns 3502
_refine_ls_number_restraints 0
_refine_ls_restrained_S_all 1.058
_refine_ls_R_factor_all 0.0335
_refine_ls_R_factor_gt 0.0311
_refine_ls_shift/su_max 0.001
_refine_ls_shift/su_mean 0.000
_refine_ls_structure_factor_coef Fsqd
_refine_ls_weighting_details 'calc w=1/[\s^2^(Fo^2^)+(0.0539P)^2^+0.0000P] where P=(Fo^2^+2Fc^2^)/3'
_refine_ls_weighting_scheme calc
_refine_ls_wR_factor_gt 0.0833
_refine_ls_wR_factor_ref 0.0851
_reflns_number_gt 3253
_reflns_number_total 3502
_reflns_threshold_expression >2sigma(I)
_cod_data_source_file ic801734x_si_002_3.cif
_cod_data_source_block 2S
_cod_depositor_comments
;
The following automatic conversions were performed:
'_symmetry_cell_setting' value 'Orthorhombic' changed to 'orthorhombic'
according to '/home/saulius/struct/CIF-dictionaries/cif_core.dic'
dictionary named 'cif_core.dic' version 2.4.1 from 2010-06-29.

Automatic conversion script
Id: cif_fix_enum 1527 2010-12-29 10:47:43Z saulius 
;
_cod_database_code 4301126

loop_
_symmetry_equiv_pos_as_xyz
'x, y, z'
'-x+1/2, -y, z+1/2'
'x+1/2, -y+1/2, -z'
'-x, y+1/2, -z+1/2'

loop_
_atom_site_label
_atom_site_type_symbol
_atom_site_fract_x
_atom_site_fract_y
_atom_site_fract_z
_atom_site_U_iso_or_equiv
_atom_site_adp_type
_atom_site_occupancy
_atom_site_symmetry_multiplicity
_atom_site_calc_flag
_atom_site_refinement_flags
_atom_site_disorder_assembly
_atom_site_disorder_group
Mn1 Mn -0.00808(5) 0.506646(18) 0.192663(19) 0.02205(10) Uani 1 1 d . . .
Cr1 Cr 0.50103(8) 0.756166(18) 0.23928(2) 0.02037(10) Uani 1 1 d . . .
C1 C 0.3048(4) 0.66505(18) 0.20421(19) 0.0268(6) Uani 1 1 d . . .
N1 N 0.1979(4) 0.61285(17) 0.18798(18) 0.0358(6) Uani 1 1 d . . .
C2 C 0.6838(4) 0.66417(18) 0.18924(19) 0.0283(6) Uani 1 1 d . . .
N2 N -0.2150(3) 0.61136(17) 0.16619(16) 0.0350(6) Uani 1 1 d . . .
C3 C 0.6979(4) 0.84858(19) 0.2709(2) 0.0291(6) Uani 1 1 d . . .
N3 N 0.1961(3) 0.40197(17) 0.21478(19) 0.0406(6) Uani 1 1 d . . .
C4 C 0.3173(4) 0.84897(19) 0.2853(2) 0.0271(6) Uani 1 1 d . . .
N4 N -0.2167(4) 0.40224(18) 0.19289(19) 0.0387(6) Uani 1 1 d . . .
C5 C 0.4800(5) 0.81840(16) 0.11603(16) 0.0377(7) Uani 1 1 d . . .
N5 N 0.4697(6) 0.8530(2) 0.04780(18) 0.0742(11) Uani 1 1 d . . .
C6 C 0.5125(5) 0.68998(15) 0.36196(15) 0.0335(5) Uani 1 1 d . . .
N6 N 0.5198(5) 0.64936(16) 0.42737(15) 0.0558(7) Uani 1 1 d . . .
N7 N 0.0659(3) 0.4861(2) 0.54279(17) 0.0600(8) Uani 1 1 d . . .
H1 H 0.0309 0.4377 0.5111 0.090 Uiso 1 1 calc R . .
H2 H 0.0294 0.4803 0.5990 0.090 Uiso 1 1 calc R . .
H3 H 0.1821 0.4893 0.5418 0.090 Uiso 1 1 calc R . .
N8 N -0.0623(3) 0.52192(15) 0.34469(14) 0.0375(5) Uani 1 1 d . . .
H4 H -0.1753 0.5383 0.3498 0.045 Uiso 1 1 calc R . .
H5 H -0.0532 0.4651 0.3682 0.045 Uiso 1 1 calc R . .
C7 C -0.0087(5) 0.5714(2) 0.50340(16) 0.0508(7) Uani 1 1 d . . .
H6 H 0.0342 0.6240 0.5367 0.061 Uiso 1 1 calc R . .
H7 H -0.1348 0.5699 0.5096 0.061 Uiso 1 1 calc R . .
C8 C 0.0372(4) 0.58384(18) 0.40498(16) 0.0370(6) Uani 1 1 d . . .
H8 H 0.1623 0.5715 0.3972 0.044 Uiso 1 1 calc R . .
C9 C 0.0025(6) 0.68406(18) 0.38133(17) 0.0477(7) Uani 1 1 d . . .
H9 H -0.1148 0.7000 0.3980 0.072 Uiso 1 1 calc R . .
H10 H 0.0172 0.6927 0.3181 0.072 Uiso 1 1 calc R . .
H11 H 0.0834 0.7227 0.4129 0.072 Uiso 1 1 calc R . .
O1 O 0.0509(3) 0.49030(13) 0.04678(12) 0.0366(5) Uani 1 1 d . . .
H12 H 0.015(5) 0.530(2) 0.029(2) 0.050(10) Uiso 1 1 d . . .
O2 O -0.0107(7) 0.3296(2) 0.4354(2) 0.1390(15) Uani 1 1 d . . .

loop_
_atom_site_aniso_label
_atom_site_aniso_U_11
_atom_site_aniso_U_22
_atom_site_aniso_U_33
_atom_site_aniso_U_23
_atom_site_aniso_U_13
_atom_site_aniso_U_12
Mn1 0.0187(2) 0.02048(15) 0.02701(17) 0.00055(10) -0.00019(15) 0.0003(2)
Cr1 0.0182(2) 0.01737(15) 0.02550(16) -0.00092(10) -0.00033(16) -0.00053(16)
C1 0.0258(15) 0.0232(13) 0.0315(13) -0.0055(10) 0.0014(10) -0.0021(10)
N1 0.0324(14) 0.0325(13) 0.0424(13) -0.0064(10) 0.0038(11) -0.0088(10)
C2 0.0261(16) 0.0283(14) 0.0304(13) 0.0037(11) -0.0043(12) 0.0006(10)
N2 0.0318(15) 0.0335(13) 0.0398(13) 0.0000(10) 0.0021(10) 0.0087(10)
C3 0.0268(16) 0.0254(14) 0.0352(14) -0.0035(11) -0.0013(12) -0.0010(11)
N3 0.0323(15) 0.0346(14) 0.0548(15) 0.0078(12) -0.0042(13) 0.0086(11)
C4 0.0221(15) 0.0272(14) 0.0320(14) -0.0019(10) -0.0038(11) 0.0013(11)
N4 0.0317(15) 0.0331(13) 0.0511(14) 0.0027(11) 0.0016(11) -0.0085(10)
C5 0.042(2) 0.0316(11) 0.0393(13) 0.0034(9) -0.0037(14) -0.0028(14)
N5 0.110(3) 0.0665(16) 0.0467(14) 0.0238(12) -0.0132(19) -0.014(2)
C6 0.0337(16) 0.0297(10) 0.0370(11) 0.0004(8) 0.0002(15) -0.0046(14)
N6 0.071(2) 0.0529(13) 0.0434(12) 0.0172(10) -0.0046(17) -0.0050(17)
N7 0.0542(18) 0.086(2) 0.0403(14) 0.0189(13) -0.0096(12) -0.0076(15)
N8 0.0415(14) 0.0379(11) 0.0331(11) 0.0061(9) -0.0028(9) -0.0025(10)
C7 0.051(2) 0.0704(17) 0.0310(12) -0.0001(11) -0.0026(16) 0.009(2)
C8 0.0325(18) 0.0483(14) 0.0301(11) -0.0031(10) -0.0006(11) 0.0018(12)
C9 0.0537(19) 0.0441(13) 0.0453(14) -0.0061(10) 0.0023(18) 0.0032(19)
O1 0.0490(13) 0.0338(10) 0.0271(9) -0.0010(7) 0.0014(8) 0.0019(9)
O2 0.220(4) 0.0699(17) 0.127(3) 0.0372(17) -0.057(4) -0.022(3)

loop_
_atom_type_symbol
_atom_type_description
_atom_type_scat_dispersion_real
_atom_type_scat_dispersion_imag
_atom_type_scat_source
C C 0.0033 0.0016 'International Tables Vol C Tables 4.2.6.8 and 6.1.1.4'
H H 0.0000 0.0000 'International Tables Vol C Tables 4.2.6.8 and 6.1.1.4'
N N 0.0061 0.0033 'International Tables Vol C Tables 4.2.6.8 and 6.1.1.4'
O O 0.0106 0.0060 'International Tables Vol C Tables 4.2.6.8 and 6.1.1.4'
Cr Cr 0.3209 0.6236 'International Tables Vol C Tables 4.2.6.8 and 6.1.1.4'
Mn Mn 0.3368 0.7283 'International Tables Vol C Tables 4.2.6.8 and 6.1.1.4'

loop_
_geom_angle_atom_site_label_1
_geom_angle_atom_site_label_2
_geom_angle_atom_site_label_3
_geom_angle
_geom_angle_site_symmetry_1
_geom_angle_site_symmetry_3
_geom_angle_publ_flag
N4 Mn1 N3 92.12(9) . . ?
N4 Mn1 N1 178.07(11) . . ?
N3 Mn1 N1 88.98(9) . . ?
N4 Mn1 N2 87.52(9) . . ?
N3 Mn1 N2 178.36(9) . . ?
N1 Mn1 N2 91.33(8) . . ?
N4 Mn1 O1 94.26(9) . . ?
N3 Mn1 O1 85.99(9) . . ?
N1 Mn1 O1 84.24(8) . . ?
N2 Mn1 O1 92.44(8) . . ?
N4 Mn1 N8 86.28(9) . . ?
N3 Mn1 N8 92.61(9) . . ?
N1 Mn1 N8 95.25(8) . . ?
N2 Mn1 N8 88.96(8) . . ?
O1 Mn1 N8 178.52(8) . . ?
C5 Cr1 C4 87.58(12) . . ?
C5 Cr1 C1 89.88(12) . . ?
C4 Cr1 C1 90.53(14) . . ?
C5 Cr1 C3 88.61(13) . . ?
C4 Cr1 C3 89.71(9) . . ?
C1 Cr1 C3 178.47(12) . . ?
C5 Cr1 C6 177.45(15) . . ?
C4 Cr1 C6 92.15(11) . . ?
C1 Cr1 C6 87.58(11) . . ?
C3 Cr1 C6 93.92(12) . . ?
C5 Cr1 C2 90.75(12) . . ?
C4 Cr1 C2 178.29(12) . . ?
C1 Cr1 C2 89.11(9) . . ?
C3 Cr1 C2 90.61(13) . . ?
C6 Cr1 C2 89.50(11) . . ?
N1 C1 Cr1 177.2(3) . . ?
C1 N1 Mn1 165.8(3) . . ?
N2 C2 Cr1 176.3(2) 1_655 . ?
C2 N2 Mn1 152.2(2) 1_455 . ?
N3 C3 Cr1 176.9(3) 4_655 . ?
C3 N3 Mn1 177.8(3) 4_645 . ?
N4 C4 Cr1 176.9(3) 4 . ?
C4 N4 Mn1 163.3(3) 4_545 . ?
N5 C5 Cr1 179.5(4) . . ?
N6 C6 Cr1 176.5(2) . . ?
C7 N7 H1 109.5 . . ?
C7 N7 H2 109.5 . . ?
H1 N7 H2 109.5 . . ?
C7 N7 H3 109.5 . . ?
H1 N7 H3 109.5 . . ?
H2 N7 H3 109.5 . . ?
C8 N8 Mn1 124.16(16) . . ?
C8 N8 H4 106.3 . . ?
Mn1 N8 H4 106.3 . . ?
C8 N8 H5 106.3 . . ?
Mn1 N8 H5 106.3 . . ?
H4 N8 H5 106.4 . . ?
N7 C7 C8 113.2(3) . . ?
N7 C7 H6 108.9 . . ?
C8 C7 H6 108.9 . . ?
N7 C7 H7 108.9 . . ?
C8 C7 H7 108.9 . . ?
H6 C7 H7 107.8 . . ?
N8 C8 C9 110.5(2) . . ?
N8 C8 C7 113.4(2) . . ?
C9 C8 C7 107.3(2) . . ?
N8 C8 H8 108.5 . . ?
C9 C8 H8 108.5 . . ?
C7 C8 H8 108.5 . . ?
C8 C9 H9 109.5 . . ?
C8 C9 H10 109.5 . . ?
H9 C9 H10 109.5 . . ?
C8 C9 H11 109.5 . . ?
H9 C9 H11 109.5 . . ?
H10 C9 H11 109.5 . . ?
Mn1 O1 H12 102(3) . . ?

loop_
_geom_bond_atom_site_label_1
_geom_bond_atom_site_label_2
_geom_bond_distance
_geom_bond_site_symmetry_2
_geom_bond_publ_flag
Mn1 N4 2.203(2) . ?
Mn1 N3 2.206(2) . ?
Mn1 N1 2.208(2) . ?
Mn1 N2 2.232(2) . ?
Mn1 O1 2.2409(18) . ?
Mn1 N8 2.322(2) . ?
Cr1 C5 2.060(2) . ?
Cr1 C4 2.066(3) . ?
Cr1 C1 2.070(3) . ?
Cr1 C3 2.073(3) . ?
Cr1 C6 2.074(2) . ?
Cr1 C2 2.075(3) . ?
C1 N1 1.142(4) . ?
C2 N2 1.143(4) 1_655 ?
N2 C2 1.143(4) 1_455 ?
C3 N3 1.143(4) 4_655 ?
N3 C3 1.143(4) 4_645 ?
C4 N4 1.140(4) 4 ?
N4 C4 1.140(4) 4_545 ?
C5 N5 1.141(4) . ?
C6 N6 1.144(3) . ?
N7 C7 1.487(4) . ?
N7 H1 0.8900 . ?
N7 H2 0.8900 . ?
N7 H3 0.8900 . ?
N8 C8 1.484(3) . ?
N8 H4 0.9000 . ?
N8 H5 0.9000 . ?
C7 C8 1.524(4) . ?
C7 H6 0.9700 . ?
C7 H7 0.9700 . ?
C8 C9 1.523(4) . ?
C8 H8 0.9800 . ?
C9 H9 0.9600 . ?
C9 H10 0.9600 . ?
C9 H11 0.9600 . ?
O1 H12 0.69(3) . ?

loop_
_geom_torsion_atom_site_label_1
_geom_torsion_atom_site_label_2
_geom_torsion_atom_site_label_3
_geom_torsion_atom_site_label_4
_geom_torsion
_geom_torsion_site_symmetry_1
_geom_torsion_site_symmetry_2
_geom_torsion_site_symmetry_3
_geom_torsion_site_symmetry_4
_geom_torsion_publ_flag
C5 Cr1 C1 N1 173(6) . . . . ?
C4 Cr1 C1 N1 -100(6) . . . . ?
C3 Cr1 C1 N1 161(5) . . . . ?
C6 Cr1 C1 N1 -8(6) . . . . ?
C2 Cr1 C1 N1 82(6) . . . . ?
Cr1 C1 N1 Mn1 23(7) . . . . ?
N4 Mn1 N1 C1 160(3) . . . . ?
N3 Mn1 N1 C1 -75.1(11) . . . . ?
N2 Mn1 N1 C1 106.5(11) . . . . ?
O1 Mn1 N1 C1 -161.1(11) . . . . ?
N8 Mn1 N1 C1 17.5(11) . . . . ?
C5 Cr1 C2 N2 -180(100) . . . 1_655 ?
C4 Cr1 C2 N2 -168(4) . . . 1_655 ?
C1 Cr1 C2 N2 -90(4) . . . 1_655 ?
C3 Cr1 C2 N2 92(4) . . . 1_655 ?
C6 Cr1 C2 N2 -2(4) . . . 1_655 ?
N4 Mn1 N2 C2 91.3(6) . . . 1_455 ?
N3 Mn1 N2 C2 169(3) . . . 1_455 ?
N1 Mn1 N2 C2 -90.2(6) . . . 1_455 ?
O1 Mn1 N2 C2 -174.5(6) . . . 1_455 ?
N8 Mn1 N2 C2 5.0(6) . . . 1_455 ?
C5 Cr1 C3 N3 18(5) . . . 4_655 ?
C4 Cr1 C3 N3 -70(5) . . . 4_655 ?
C1 Cr1 C3 N3 29(9) . . . 4_655 ?
C6 Cr1 C3 N3 -162(5) . . . 4_655 ?
C2 Cr1 C3 N3 109(5) . . . 4_655 ?
N4 Mn1 N3 C3 -102(7) . . . 4_645 ?
N1 Mn1 N3 C3 80(7) . . . 4_645 ?
N2 Mn1 N3 C3 -179(100) . . . 4_645 ?
O1 Mn1 N3 C3 164(7) . . . 4_645 ?
N8 Mn1 N3 C3 -16(7) . . . 4_645 ?
C5 Cr1 C4 N4 -10(6) . . . 4 ?
C1 Cr1 C4 N4 -100(6) . . . 4 ?
C3 Cr1 C4 N4 79(6) . . . 4 ?
C6 Cr1 C4 N4 173(6) . . . 4 ?
C2 Cr1 C4 N4 -22(9) . . . 4 ?
N3 Mn1 N4 C4 76.0(9) . . . 4_545 ?
N1 Mn1 N4 C4 -159(3) . . . 4_545 ?
N2 Mn1 N4 C4 -105.6(10) . . . 4_545 ?
O1 Mn1 N4 C4 162.1(9) . . . 4_545 ?
N8 Mn1 N4 C4 -16.5(9) . . . 4_545 ?
C4 Cr1 C5 N5 123(30) . . . . ?
C1 Cr1 C5 N5 -147(30) . . . . ?
C3 Cr1 C5 N5 33(30) . . . . ?
C6 Cr1 C5 N5 -153(29) . . . . ?
C2 Cr1 C5 N5 -58(30) . . . . ?
C5 Cr1 C6 N6 59(8) . . . . ?
C4 Cr1 C6 N6 143(6) . . . . ?
C1 Cr1 C6 N6 52(6) . . . . ?
C3 Cr1 C6 N6 -127(6) . . . . ?
C2 Cr1 C6 N6 -37(6) . . . . ?
N4 Mn1 N8 C8 177.7(2) . . . . ?
N3 Mn1 N8 C8 85.8(2) . . . . ?
N1 Mn1 N8 C8 -3.5(2) . . . . ?
N2 Mn1 N8 C8 -94.7(2) . . . . ?
O1 Mn1 N8 C8 66(3) . . . . ?
Mn1 N8 C8 C9 67.1(3) . . . . ?
Mn1 N8 C8 C7 -172.35(19) . . . . ?
N7 C7 C8 N8 74.6(4) . . . . ?
N7 C7 C8 C9 -163.1(3) . . . . ?
